data_2235445
loop_
_publ_author_name
'Akkurt, Mehmet'
'Khandar, Ali Akbar'
'Tahir, Muhammad Nawaz'
'Hosseini-Yazdi, Seyed Abolfazl'
'Mahmoudi, Ghodrat'

_publ_section_title
;
 <i>catena</i>-Poly[[(benzil
 bis{[(pyridin-2-yl)methylidene]hydrazone}-\k^4^<i>N</i>,<i>N</i>',<i>N</i>'',<i>N</i>''')mercury(II)]-\m-chlorido-[dichloridomercury(II)]-\m-chlorido]
;
_journal_coeditor_code HB6787
_journal_issue 7
_journal_name_full 'Acta Crystallographica Section E'
_journal_page_first m903
_journal_page_last m904
_journal_paper_doi 10.1107/S1600536812025718
_journal_volume 68
_journal_year 2012
_chemical_formula_iupac '[Hg Cl4 (C26 H20 N6)]'
_chemical_formula_moiety 'C26 H20 Cl4 Hg2 N6'
_chemical_formula_sum 'C26 H20 Cl4 Hg2 N6'
_chemical_formula_weight 959.46
_chemical_name_systematic
;
<i>catena</i>-Poly[[(benzil
bis{[(pyridin-2-yl)methylidene]hydrazone}-
\k^4^<i>N</i>,<i>N</i>',<i>N</i>'',<i>N</i>''')mercury(II)]-\m-chlorido-
[dichloridomercury(II)]-\m-chlorido]
;
_space_group_IT_number 14
_symmetry_cell_setting monoclinic
_symmetry_space_group_name_Hall '-P 2ybc'
_symmetry_space_group_name_H-M 'P 1 21/c 1'
_atom_sites_solution_hydrogens geom
_atom_sites_solution_primary direct
_atom_sites_solution_secondary difmap
_cell_angle_alpha 90
_cell_angle_beta 96.7020(10)
_cell_angle_gamma 90
_cell_formula_units_Z 4
_cell_length_a 8.8560(2)
_cell_length_b 13.8093(4)
_cell_length_c 23.6960(7)
_cell_measurement_reflns_used 700
_cell_measurement_temperature 296(2)
_cell_measurement_theta_max 20.5
_cell_measurement_theta_min 3.5
_cell_volume 2878.10(14)
_computing_cell_refinement 'SAINT (Bruker, 2009)'
_computing_data_collection 'APEX2 (Bruker, 2009)'
_computing_data_reduction 'SAINT (Bruker, 2009)'
_computing_molecular_graphics 'ORTEP-3 for Windows (Farrugia, 1997) and PLATON (Spek, 2009)'
_computing_publication_material 'WinGX (Farrugia, 1999) and PLATON (Spek, 2009)'
_computing_structure_refinement 'SHELXL97 (Sheldrick, 2008)'
_computing_structure_solution 'SHELXS97 (Sheldrick, 2008)'
_diffrn_ambient_temperature 296(2)
_diffrn_measured_fraction_theta_full 0.986
_diffrn_measured_fraction_theta_max 0.986
_diffrn_measurement_device_type 'Bruker Kappa APEXII CCD'
_diffrn_measurement_method \w
_diffrn_radiation_monochromator graphite
_diffrn_radiation_source 'fine-focus sealed tube'
_diffrn_radiation_type MoK\a
_diffrn_radiation_wavelength 0.71073
_diffrn_reflns_av_R_equivalents 0.0351
_diffrn_reflns_av_sigmaI/netI 0.0388
_diffrn_reflns_limit_h_max 11
_diffrn_reflns_limit_h_min -11
_diffrn_reflns_limit_k_max 18
_diffrn_reflns_limit_k_min -18
_diffrn_reflns_limit_l_max 31
_diffrn_reflns_limit_l_min -31
_diffrn_reflns_number 26994
_diffrn_reflns_reduction_process
;
;
_diffrn_reflns_theta_full 28.32
_diffrn_reflns_theta_max 28.32
_diffrn_reflns_theta_min 2.27
_exptl_absorpt_coefficient_mu 11.055
_exptl_absorpt_correction_T_max 0.171
_exptl_absorpt_correction_T_min 0.106
_exptl_absorpt_correction_type multi-scan
_exptl_absorpt_process_details '(SADABS; Bruker, 2005)'
_exptl_crystal_colour green
_exptl_crystal_density_diffrn 2.214
_exptl_crystal_density_method 'Not Measured'
_exptl_crystal_description prism
_exptl_crystal_F_000 1784
_exptl_crystal_size_max 0.36
_exptl_crystal_size_mid 0.18
_exptl_crystal_size_min 0.16
_refine_diff_density_max 0.849
_refine_diff_density_min -0.853
_refine_ls_extinction_method none
_refine_ls_goodness_of_fit_ref 1.016
_refine_ls_hydrogen_treatment constr
_refine_ls_matrix_type full
_refine_ls_number_parameters 343
_refine_ls_number_reflns 7066
_refine_ls_number_restraints 0
_refine_ls_restrained_S_all 1.016
_refine_ls_R_factor_all 0.0477
_refine_ls_R_factor_gt 0.0260
_refine_ls_shift/su_max 0.002
_refine_ls_shift/su_mean 0.000
_refine_ls_structure_factor_coef Fsqd
_refine_ls_weighting_details 'calc w=1/[\s^2^(Fo^2^)+(0.0162P)^2^+0.1878P] where P=(Fo^2^+2Fc^2^)/3'
_refine_ls_weighting_scheme calc
_refine_ls_wR_factor_gt 0.0442
_refine_ls_wR_factor_ref 0.0489
_reflns_number_gt 5295
_reflns_number_total 7066
_reflns_threshold_expression I>2\s(I)
_cod_data_source_file hb6787.cif
_cod_data_source_block I
_cod_original_sg_symbol_H-M 'P 21/c'
_cod_database_code 2235445
_cod_database_fobs_code 2235445

loop_
_symmetry_equiv_pos_site_id
_symmetry_equiv_pos_as_xyz
1 x,y,z
2 -x,1/2+y,1/2-z
3 -x,-y,-z
4 x,1/2-y,1/2+z

loop_
_atom_site_aniso_label
_atom_site_aniso_U_11
_atom_site_aniso_U_22
_atom_site_aniso_U_33
_atom_site_aniso_U_12
_atom_site_aniso_U_13
_atom_site_aniso_U_23
Hg1 0.04060(10) 0.03770(10) 0.03190(10) 0.00280(10) 0.00730(10) -0.00340(10)
Hg2 0.06510(10) 0.04140(10) 0.03740(10) 0.00240(10) 0.00820(10) -0.00280(10)
Cl1 0.0480(6) 0.0347(6) 0.0703(7) -0.0031(5) 0.0096(5) 0.0021(5)
Cl2 0.0486(6) 0.0474(6) 0.0531(6) 0.0031(5) 0.0014(5) -0.0196(5)
Cl3 0.1034(10) 0.0603(8) 0.0489(7) -0.0135(7) 0.0297(7) -0.0188(6)
Cl4 0.0793(8) 0.0545(7) 0.0430(6) -0.0037(6) -0.0032(6) -0.0048(5)
N1 0.0452(19) 0.037(2) 0.0329(17) -0.0006(16) 0.0013(15) -0.0003(15)
N2 0.0432(19) 0.0331(18) 0.0310(17) 0.0027(15) 0.0001(15) -0.0007(14)
N3 0.0425(19) 0.0355(19) 0.0342(18) -0.0027(15) 0.0019(15) 0.0019(14)
N4 0.0486(19) 0.0345(19) 0.0313(17) -0.0030(15) 0.0041(15) -0.0012(14)
N5 0.0472(19) 0.0383(19) 0.0258(16) -0.0045(15) 0.0051(14) -0.0060(14)
N6 0.0398(18) 0.047(2) 0.0325(17) 0.0084(16) 0.0071(14) -0.0015(15)
C1 0.040(2) 0.042(2) 0.0216(18) -0.0065(18) 0.0033(16) 0.0001(16)
C2 0.044(2) 0.047(3) 0.040(2) -0.004(2) -0.0032(19) -0.0044(19)
C3 0.044(3) 0.064(3) 0.055(3) 0.001(2) -0.004(2) -0.002(2)
C4 0.052(3) 0.081(4) 0.037(2) -0.015(3) -0.002(2) 0.001(2)
C5 0.065(3) 0.057(3) 0.034(2) -0.029(2) 0.009(2) -0.011(2)
C6 0.048(2) 0.046(3) 0.035(2) -0.008(2) 0.0037(19) -0.0015(19)
C7 0.0364(19) 0.032(2) 0.0267(18) -0.0028(17) 0.0056(16) 0.0003(16)
C8 0.0323(19) 0.032(2) 0.034(2) 0.0006(16) 0.0002(16) 0.0004(17)
C9 0.034(2) 0.036(2) 0.035(2) -0.0006(17) 0.0023(16) 0.0039(17)
C10 0.069(3) 0.042(3) 0.047(3) -0.005(2) 0.015(2) 0.003(2)
C11 0.072(3) 0.047(3) 0.079(4) -0.005(2) 0.021(3) 0.022(3)
C12 0.056(3) 0.088(4) 0.050(3) -0.001(3) 0.013(2) 0.031(3)
C13 0.048(3) 0.081(4) 0.035(2) 0.001(2) 0.012(2) 0.005(2)
C14 0.045(2) 0.047(3) 0.039(2) -0.0078(19) 0.0054(19) -0.0036(19)
C15 0.058(3) 0.047(3) 0.031(2) 0.005(2) 0.009(2) -0.0040(19)
C16 0.045(2) 0.045(2) 0.029(2) -0.0008(19) 0.0098(18) 0.0050(18)
C17 0.054(3) 0.076(3) 0.048(3) 0.004(2) 0.024(2) 0.003(2)
C18 0.045(3) 0.065(3) 0.083(4) -0.002(2) 0.023(3) 0.004(3)
C19 0.041(3) 0.052(3) 0.083(4) -0.010(2) -0.007(3) 0.004(3)
C20 0.057(3) 0.040(3) 0.052(3) -0.011(2) 0.000(2) -0.001(2)
C21 0.045(2) 0.039(2) 0.040(2) 0.0019(19) 0.0000(19) 0.0002(19)
C22 0.035(2) 0.038(2) 0.035(2) -0.0014(17) 0.0018(17) -0.0053(17)
C23 0.042(2) 0.058(3) 0.054(3) 0.016(2) 0.010(2) -0.001(2)
C24 0.048(3) 0.078(4) 0.054(3) 0.005(2) 0.020(2) -0.012(3)
C25 0.061(3) 0.077(4) 0.035(2) 0.005(3) 0.015(2) 0.001(2)
C26 0.053(3) 0.067(3) 0.035(2) 0.009(2) 0.006(2) 0.005(2)

loop_
_atom_site_type_symbol
_atom_site_label
_atom_site_fract_x
_atom_site_fract_y
_atom_site_fract_z
_atom_site_U_iso_or_equiv
_atom_site_thermal_displace_type
_atom_site_calc_flag
_atom_site_refinement_flags
_atom_site_occupancy
Hg Hg1 0.62651(2) 0.770720(10) 0.340930(10) 0.03650(10) Uani d . 1.000
Hg Hg2 0.40107(2) 1.032300(10) 0.291930(10) 0.04780(10) Uani d . 1.000
Cl Cl1 0.68420(11) 0.94448(7) 0.31308(5) 0.0508(4) Uani d . 1.000
Cl Cl2 0.47008(11) 0.68234(8) 0.25964(5) 0.0501(3) Uani d . 1.000
Cl Cl3 0.37878(15) 1.09629(9) 0.38169(5) 0.0692(5) Uani d . 1.000
Cl Cl4 0.29001(14) 0.94051(8) 0.21557(5) 0.0598(4) Uani d . 1.000
N N1 0.7872(3) 0.8179(2) 0.47703(13) 0.0386(11) Uani d . 1.000
N N2 0.6483(4) 0.8111(2) 0.44313(12) 0.0361(10) Uani d . 1.000
N N3 0.3796(3) 0.8157(2) 0.37525(13) 0.0376(11) Uani d . 1.000
N N4 0.7524(3) 0.5949(2) 0.44393(12) 0.0382(11) Uani d . 1.000
N N5 0.7914(4) 0.6422(2) 0.39605(12) 0.0370(10) Uani d . 1.000
N N6 0.8447(3) 0.7191(2) 0.29480(13) 0.0395(11) Uani d . 1.000
C C1 0.9891(4) 0.7451(3) 0.53615(14) 0.0346(11) Uani d . 1.000
C C2 1.0814(4) 0.6645(3) 0.54636(16) 0.0443(14) Uani d . 1.000
C C3 1.2180(5) 0.6703(4) 0.58042(18) 0.0551(17) Uani d . 1.000
C C4 1.2655(5) 0.7574(4) 0.60399(18) 0.0572(18) Uani d . 1.000
C C5 1.1760(5) 0.8389(3) 0.59423(16) 0.0518(16) Uani d . 1.000
C C6 1.0372(4) 0.8329(3) 0.56081(15) 0.0431(14) Uani d . 1.000
C C7 0.8431(4) 0.7388(3) 0.49870(14) 0.0316(11) Uani d . 1.000
C C8 0.7681(4) 0.6415(3) 0.49102(15) 0.0331(11) Uani d . 1.000
C C9 0.7156(4) 0.5941(3) 0.54105(15) 0.0351(12) Uani d . 1.000
C C10 0.6896(5) 0.4958(3) 0.54188(18) 0.0520(17) Uani d . 1.000
C C11 0.6362(5) 0.4532(3) 0.5883(2) 0.0650(19) Uani d . 1.000
C C12 0.6057(5) 0.5077(4) 0.6335(2) 0.0641(19) Uani d . 1.000
C C13 0.6267(5) 0.6055(4) 0.63283(17) 0.0541(18) Uani d . 1.000
C C14 0.6849(4) 0.6493(3) 0.58726(16) 0.0436(14) Uani d . 1.000
C C15 0.5333(5) 0.8437(3) 0.46300(16) 0.0450(16) Uani d . 1.000
C C16 0.3852(4) 0.8468(3) 0.42897(15) 0.0392(12) Uani d . 1.000
C C17 0.2613(5) 0.8829(3) 0.45179(19) 0.0579(17) Uani d . 1.000
C C18 0.1243(5) 0.8889(3) 0.4169(2) 0.0631(19) Uani d . 1.000
C C19 0.1184(5) 0.8602(3) 0.3623(2) 0.0598(19) Uani d . 1.000
C C20 0.2472(5) 0.8220(3) 0.34252(18) 0.0502(17) Uani d . 1.000
C C21 0.8909(4) 0.6034(3) 0.36920(16) 0.0417(12) Uani d . 1.000
C C22 0.9269(4) 0.6436(3) 0.31518(15) 0.0362(12) Uani d . 1.000
C C23 1.0385(4) 0.6025(3) 0.28678(18) 0.0510(16) Uani d . 1.000
C C24 1.0661(5) 0.6424(4) 0.23574(19) 0.0589(19) Uani d . 1.000
C C25 0.9829(5) 0.7200(3) 0.21479(18) 0.0569(18) Uani d . 1.000
C C26 0.8728(5) 0.7570(3) 0.24518(17) 0.0516(16) Uani d . 1.000
H H2 1.05060 0.60550 0.52990 0.0530 Uiso c R 1.000
H H3 1.27800 0.61530 0.58740 0.0660 Uiso c R 1.000
H H4 1.35840 0.76160 0.62660 0.0690 Uiso c R 1.000
H H5 1.20890 0.89790 0.61010 0.0620 Uiso c R 1.000
H H6 0.97610 0.88760 0.55490 0.0520 Uiso c R 1.000
H H10 0.70800 0.45790 0.51100 0.0620 Uiso c R 1.000
H H11 0.62100 0.38660 0.58880 0.0780 Uiso c R 1.000
H H12 0.57050 0.47830 0.66480 0.0770 Uiso c R 1.000
H H13 0.60190 0.64300 0.66300 0.0650 Uiso c R 1.000
H H14 0.70330 0.71560 0.58770 0.0520 Uiso c R 1.000
H H15 0.54270 0.86640 0.50020 0.0540 Uiso c R 1.000
H H17 0.26880 0.90280 0.48950 0.0690 Uiso c R 1.000
H H18 0.03770 0.91240 0.43100 0.0750 Uiso c R 1.000
H H19 0.02840 0.86610 0.33800 0.0720 Uiso c R 1.000
H H20 0.24080 0.80000 0.30520 0.0600 Uiso c R 1.000
H H21 0.94200 0.54850 0.38400 0.0500 Uiso c R 1.000
H H23 1.09360 0.54930 0.30180 0.0610 Uiso c R 1.000
H H24 1.14100 0.61660 0.21570 0.0710 Uiso c R 1.000
H H25 1.00020 0.74760 0.18030 0.0690 Uiso c R 1.000
H H26 0.81620 0.81000 0.23070 0.0620 Uiso c R 1.000

loop_
_atom_type_symbol
_atom_type_description
_atom_type_scat_dispersion_real
_atom_type_scat_dispersion_imag
_atom_type_scat_source
C C 0.0033 0.0016 ' International Tables Vol C Tables 4.2.6.8 and 6.1.1.4'
H H 0.0000 0.0000 ' International Tables Vol C Tables 4.2.6.8 and 6.1.1.4'
Cl Cl 0.1484 0.1585 ' International Tables Vol C Tables 4.2.6.8 and 6.1.1.4'
Hg Hg -2.3894 9.2266 ' International Tables Vol C Tables 4.2.6.8 and 6.1.1.4'
N N 0.0061 0.0033 ' International Tables Vol C Tables 4.2.6.8 and 6.1.1.4'

loop_
_geom_angle_atom_site_label_1
_geom_angle_atom_site_label_2
_geom_angle_atom_site_label_3
_geom_angle_site_symmetry_1
_geom_angle_site_symmetry_3
_geom_angle
_geom_angle_publ_flag
Cl1 Hg1 Cl2 . . 111.21(4) no
Cl1 Hg1 N2 . . 92.64(7) no
Cl1 Hg1 N3 . . 93.41(7) no
Cl1 Hg1 N5 . . 131.59(8) no
Cl1 Hg1 N6 . . 88.05(7) no
Cl2 Hg1 N2 . . 145.31(8) no
Cl2 Hg1 N3 . . 86.90(7) no
Cl2 Hg1 N5 . . 106.34(7) no
Cl2 Hg1 N6 . . 84.86(7) no
N2 Hg1 N3 . . 66.18(11) no
N2 Hg1 N5 . . 71.43(9) no
N2 Hg1 N6 . . 122.06(11) no
N3 Hg1 N5 . . 118.39(10) no
N3 Hg1 N6 . . 171.59(10) no
N5 Hg1 N6 . . 65.83(10) no
Cl1 Hg2 Cl3 . . 99.87(4) no
Cl1 Hg2 Cl4 . . 101.12(4) no
Cl1 Hg2 Cl2 . 2_655 89.80(3) no
Cl3 Hg2 Cl4 . . 147.23(5) no
Cl2 Hg2 Cl3 2_655 . 101.86(4) no
Cl2 Hg2 Cl4 2_655 . 103.09(4) no
Hg1 Cl1 Hg2 . . 104.66(3) no
Hg1 Cl2 Hg2 . 2_645 118.96(4) no
N2 N1 C7 . . 116.6(3) no
Hg1 N2 N1 . . 122.9(2) no
Hg1 N2 C15 . . 118.4(3) no
N1 N2 C15 . . 117.4(3) no
Hg1 N3 C16 . . 116.9(2) no
Hg1 N3 C20 . . 124.9(3) no
C16 N3 C20 . . 117.7(3) no
N5 N4 C8 . . 117.6(3) no
Hg1 N5 N4 . . 124.2(2) no
Hg1 N5 C21 . . 115.3(2) no
N4 N5 C21 . . 117.8(3) no
Hg1 N6 C22 . . 119.7(2) no
Hg1 N6 C26 . . 121.3(2) no
C22 N6 C26 . . 118.4(3) no
C2 C1 C6 . . 118.8(3) no
C2 C1 C7 . . 120.9(4) no
C6 C1 C7 . . 120.4(4) no
C1 C2 C3 . . 121.1(4) no
C2 C3 C4 . . 119.8(5) no
C3 C4 C5 . . 120.3(4) no
C4 C5 C6 . . 120.1(4) no
C1 C6 C5 . . 120.0(4) no
N1 C7 C1 . . 117.3(3) no
N1 C7 C8 . . 124.7(3) no
C1 C7 C8 . . 117.9(3) no
N4 C8 C7 . . 123.8(3) no
N4 C8 C9 . . 117.7(3) no
C7 C8 C9 . . 118.4(3) no
C8 C9 C10 . . 121.2(4) no
C8 C9 C14 . . 120.0(4) no
C10 C9 C14 . . 118.8(4) no
C9 C10 C11 . . 120.4(4) no
C10 C11 C12 . . 120.6(4) no
C11 C12 C13 . . 119.9(4) no
C12 C13 C14 . . 120.3(4) no
C9 C14 C13 . . 120.0(4) no
N2 C15 C16 . . 121.4(3) no
N3 C16 C15 . . 116.6(3) no
N3 C16 C17 . . 123.3(3) no
C15 C16 C17 . . 120.1(4) no
C16 C17 C18 . . 118.1(4) no
C17 C18 C19 . . 119.2(4) no
C18 C19 C20 . . 119.7(4) no
N3 C20 C19 . . 122.1(4) no
N5 C21 C22 . . 121.0(4) no
N6 C22 C21 . . 116.7(3) no
N6 C22 C23 . . 122.5(3) no
C21 C22 C23 . . 120.8(4) no
C22 C23 C24 . . 118.3(4) no
C23 C24 C25 . . 119.4(4) no
C24 C25 C26 . . 119.2(4) no
N6 C26 C25 . . 122.1(4) no
C1 C2 H2 . . 119.00 no
C3 C2 H2 . . 119.00 no
C2 C3 H3 . . 120.00 no
C4 C3 H3 . . 120.00 no
C3 C4 H4 . . 120.00 no
C5 C4 H4 . . 120.00 no
C4 C5 H5 . . 120.00 no
C6 C5 H5 . . 120.00 no
C1 C6 H6 . . 120.00 no
C5 C6 H6 . . 120.00 no
C9 C10 H10 . . 120.00 no
C11 C10 H10 . . 120.00 no
C10 C11 H11 . . 120.00 no
C12 C11 H11 . . 120.00 no
C11 C12 H12 . . 120.00 no
C13 C12 H12 . . 120.00 no
C12 C13 H13 . . 120.00 no
C14 C13 H13 . . 120.00 no
C9 C14 H14 . . 120.00 no
C13 C14 H14 . . 120.00 no
N2 C15 H15 . . 119.00 no
C16 C15 H15 . . 119.00 no
C16 C17 H17 . . 121.00 no
C18 C17 H17 . . 121.00 no
C17 C18 H18 . . 120.00 no
C19 C18 H18 . . 120.00 no
C18 C19 H19 . . 120.00 no
C20 C19 H19 . . 120.00 no
N3 C20 H20 . . 119.00 no
C19 C20 H20 . . 119.00 no
N5 C21 H21 . . 120.00 no
C22 C21 H21 . . 120.00 no
C22 C23 H23 . . 121.00 no
C24 C23 H23 . . 121.00 no
C23 C24 H24 . . 120.00 no
C25 C24 H24 . . 120.00 no
C24 C25 H25 . . 120.00 no
C26 C25 H25 . . 120.00 no
N6 C26 H26 . . 119.00 no
C25 C26 H26 . . 119.00 no

loop_
_geom_bond_atom_site_label_1
_geom_bond_atom_site_label_2
_geom_bond_site_symmetry_2
_geom_bond_distance
_geom_bond_publ_flag
Hg1 Cl1 . 2.5560(10) y
Hg1 Cl2 . 2.5488(11) y
Hg1 N2 . 2.471(3) y
Hg1 N3 . 2.499(3) y
Hg1 N5 . 2.558(3) y
Hg1 N6 . 2.435(3) y
Hg2 Cl1 . 2.7777(10) y
Hg2 Cl3 . 2.3328(12) y
Hg2 Cl4 . 2.3308(12) y
Hg2 Cl2 2_655 2.7227(11) y
N1 N2 . 1.392(4) no
N1 C7 . 1.282(5) no
N2 C15 . 1.254(5) no
N3 C16 . 1.339(5) no
N3 C20 . 1.331(5) no
N4 N5 . 1.387(4) no
N4 C8 . 1.282(5) no
N5 C21 . 1.265(5) no
N6 C22 . 1.330(5) no
N6 C26 . 1.337(5) no
C1 C2 . 1.385(6) no
C1 C6 . 1.391(6) no
C1 C7 . 1.483(5) no
C2 C3 . 1.376(6) no
C3 C4 . 1.371(7) no
C4 C5 . 1.380(7) no
C5 C6 . 1.385(6) no
C7 C8 . 1.501(6) no
C8 C9 . 1.476(5) no
C9 C10 . 1.377(6) no
C9 C14 . 1.387(5) no
C10 C11 . 1.379(6) no
C11 C12 . 1.362(7) no
C12 C13 . 1.364(8) no
C13 C14 . 1.388(6) no
C15 C16 . 1.458(6) no
C16 C17 . 1.372(6) no
C17 C18 . 1.389(6) no
C18 C19 . 1.348(7) no
C19 C20 . 1.387(6) no
C21 C22 . 1.464(5) no
C22 C23 . 1.381(5) no
C23 C24 . 1.377(6) no
C24 C25 . 1.361(7) no
C25 C26 . 1.376(6) no
C2 H2 . 0.9300 no
C3 H3 . 0.9300 no
C4 H4 . 0.9300 no
C5 H5 . 0.9300 no
C6 H6 . 0.9300 no
C10 H10 . 0.9300 no
C11 H11 . 0.9300 no
C12 H12 . 0.9300 no
C13 H13 . 0.9300 no
C14 H14 . 0.9300 no
C15 H15 . 0.9300 no
C17 H17 . 0.9300 no
C18 H18 . 0.9300 no
C19 H19 . 0.9300 no
C20 H20 . 0.9300 no
C21 H21 . 0.9300 no
C23 H23 . 0.9300 no
C24 H24 . 0.9300 no
C25 H25 . 0.9300 no
C26 H26 . 0.9300 no

loop_
_geom_hbond_atom_site_label_D
_geom_hbond_atom_site_label_H
_geom_hbond_atom_site_label_A
_geom_hbond_site_symmetry_A
_geom_hbond_distance_DH
_geom_hbond_distance_HA
_geom_hbond_distance_DA
_geom_hbond_angle_DHA
_geom_hbond_publ_flag
C14 H14 Cl3 3_676 0.93 2.82 3.647(4) 149 yes
C25 H25 Cg5 4_564 0.93 2.96 3.814(5) 153 yes

loop_
_geom_torsion_atom_site_label_1
_geom_torsion_atom_site_label_2
_geom_torsion_atom_site_label_3
_geom_torsion_atom_site_label_4
_geom_torsion_site_symmetry_1
_geom_torsion_site_symmetry_2
_geom_torsion_site_symmetry_4
_geom_torsion
_geom_torsion_publ_flag
Cl2 Hg1 Cl1 Hg2 . . . 62.36(4) no
N2 Hg1 Cl1 Hg2 . . . -91.91(9) no
N3 Hg1 Cl1 Hg2 . . . -25.64(8) no
N5 Hg1 Cl1 Hg2 . . . -159.25(9) no
N6 Hg1 Cl1 Hg2 . . . 146.07(8) no
N3 Hg1 N2 N1 . . . -173.7(3) no
N5 Hg1 N2 N1 . . . 52.1(2) no
Cl1 Hg1 N5 N4 . . . 125.2(2) no
Cl1 Hg1 Cl2 Hg2 . . 2_645 112.83(5) no
N2 Hg1 Cl2 Hg2 . . 2_645 -116.81(13) no
N3 Hg1 Cl2 Hg2 . . 2_645 -154.71(8) no
N5 Hg1 Cl2 Hg2 . . 2_645 -36.01(9) no
N6 Hg1 Cl2 Hg2 . . 2_645 26.94(8) no
Cl2 Hg1 N5 C21 . . . 65.9(3) no
N2 Hg1 N5 C21 . . . -150.4(3) no
N3 Hg1 N5 C21 . . . 161.3(3) no
N6 Hg1 N5 C21 . . . -10.5(3) no
Cl1 Hg1 N6 C22 . . . 147.2(3) no
Cl1 Hg1 N2 N1 . . . -81.1(2) no
Cl2 Hg1 N2 N1 . . . 144.20(19) no
N5 Hg1 N3 C20 . . . -132.0(3) no
N5 Hg1 N6 C22 . . . 9.2(3) no
N6 Hg1 N2 N1 . . . 8.2(3) no
Cl1 Hg1 N2 C15 . . . 85.7(3) no
Cl2 Hg1 N2 C15 . . . -49.0(3) no
N3 Hg1 N2 C15 . . . -6.9(3) no
N5 Hg1 N2 C15 . . . -141.1(3) no
N6 Hg1 N2 C15 . . . 175.0(3) no
Cl1 Hg1 N3 C16 . . . -85.6(3) no
Cl2 Hg1 N3 C16 . . . 163.4(3) no
N2 Hg1 N3 C16 . . . 5.8(2) no
N5 Hg1 N3 C16 . . . 56.5(3) no
Cl1 Hg1 N3 C20 . . . 86.0(3) no
Cl2 Hg1 N3 C20 . . . -25.1(3) no
N2 Hg1 N3 C20 . . . 177.4(3) no
N2 Hg1 N6 C22 . . . 55.3(3) no
Cl1 Hg1 N5 C21 . . . -73.9(3) no
Cl1 Hg1 N6 C26 . . . -41.4(3) no
Cl2 Hg1 N6 C26 . . . 70.1(3) no
Cl2 Hg1 N5 N4 . . . -95.0(2) no
N2 Hg1 N5 N4 . . . 48.7(2) no
N3 Hg1 N5 N4 . . . 0.4(3) no
N6 Hg1 N5 N4 . . . -171.5(3) no
Cl2 Hg1 N6 C22 . . . -101.3(3) no
N2 Hg1 N6 C26 . . . -133.3(3) no
N5 Hg1 N6 C26 . . . -179.5(3) no
Cl4 Hg2 Cl1 Hg1 . . . -62.53(5) no
Cl1 Hg2 Cl2 Hg1 2_645 2_645 . 148.59(5) no
Cl3 Hg2 Cl2 Hg1 2_645 2_645 . -111.36(5) no
Cl4 Hg2 Cl2 Hg1 2_645 2_645 . 47.22(6) no
Cl3 Hg2 Cl1 Hg1 . . . 92.17(5) no
Cl2 Hg2 Cl1 Hg1 2_655 . . -165.83(4) no
C7 N1 N2 Hg1 . . . -85.4(3) no
N2 N1 C7 C1 . . . -178.5(3) no
C7 N1 N2 C15 . . . 107.7(4) no
N2 N1 C7 C8 . . . -1.4(5) no
N1 N2 C15 C16 . . . 175.1(3) no
Hg1 N2 C15 C16 . . . 7.5(5) no
Hg1 N3 C16 C15 . . . -4.7(4) no
C16 N3 C20 C19 . . . 0.7(6) no
Hg1 N3 C16 C17 . . . 173.4(3) no
C20 N3 C16 C17 . . . 1.2(6) no
C20 N3 C16 C15 . . . -177.0(4) no
Hg1 N3 C20 C19 . . . -170.8(3) no
N5 N4 C8 C7 . . . -7.7(5) no
C8 N4 N5 C21 . . . 122.7(4) no
N5 N4 C8 C9 . . . 175.4(3) no
C8 N4 N5 Hg1 . . . -76.8(4) no
Hg1 N5 C21 C22 . . . 11.5(5) no
N4 N5 C21 C22 . . . 173.7(3) no
Hg1 N6 C22 C21 . . . -7.5(4) no
C22 N6 C26 C25 . . . 0.4(6) no
C26 N6 C22 C23 . . . -0.7(5) no
Hg1 N6 C26 C25 . . . -171.1(3) no
C26 N6 C22 C21 . . . -179.1(3) no
Hg1 N6 C22 C23 . . . 170.9(3) no
C7 C1 C6 C5 . . . -177.9(3) no
C7 C1 C2 C3 . . . 179.1(4) no
C2 C1 C7 N1 . . . -158.9(3) no
C6 C1 C7 C8 . . . -157.5(3) no
C6 C1 C7 N1 . . . 19.8(5) no
C6 C1 C2 C3 . . . 0.3(6) no
C2 C1 C7 C8 . . . 23.8(5) no
C2 C1 C6 C5 . . . 0.9(5) no
C1 C2 C3 C4 . . . -1.1(6) no
C2 C3 C4 C5 . . . 0.8(6) no
C3 C4 C5 C6 . . . 0.4(6) no
C4 C5 C6 C1 . . . -1.2(6) no
N1 C7 C8 C9 . . . -113.3(4) no
C1 C7 C8 C9 . . . 63.8(4) no
C1 C7 C8 N4 . . . -113.1(4) no
N1 C7 C8 N4 . . . 69.8(5) no
N4 C8 C9 C14 . . . -159.8(3) no
C7 C8 C9 C14 . . . 23.0(5) no
N4 C8 C9 C10 . . . 17.2(5) no
C7 C8 C9 C10 . . . -159.9(4) no
C10 C9 C14 C13 . . . -1.0(6) no
C8 C9 C14 C13 . . . 176.1(4) no
C8 C9 C10 C11 . . . -178.0(4) no
C14 C9 C10 C11 . . . -1.0(6) no
C9 C10 C11 C12 . . . 1.2(7) no
C10 C11 C12 C13 . . . 0.6(7) no
C11 C12 C13 C14 . . . -2.6(7) no
C12 C13 C14 C9 . . . 2.9(6) no
N2 C15 C16 C17 . . . -180.0(4) no
N2 C15 C16 N3 . . . -1.8(6) no
N3 C16 C17 C18 . . . -1.2(6) no
C15 C16 C17 C18 . . . 176.8(4) no
C16 C17 C18 C19 . . . -0.6(6) no
C17 C18 C19 C20 . . . 2.4(6) no
C18 C19 C20 N3 . . . -2.5(6) no
N5 C21 C22 C23 . . . 178.3(4) no
N5 C21 C22 N6 . . . -3.3(5) no
C21 C22 C23 C24 . . . 179.1(4) no
N6 C22 C23 C24 . . . 0.8(6) no
C22 C23 C24 C25 . . . -0.4(6) no
C23 C24 C25 C26 . . . 0.0(7) no
C24 C25 C26 N6 . . . 0.0(7) no
